data_4517511
loop_
_publ_author_name
'Song, Ning'
'Chen, Shao-Peng'
'Fan, Xiao-Wei'
'Tan, Yu-Hui'
'Wei, Wen-Juan'
'Tang, Yun-Zhi'

_publ_section_title
;
 Regulating Reversible Phase Transition Behaviors by Poly-H/F Substitution
 in Hybrid Perovskite-Like 2[CH2FCH2NH3]&#x00B7;[CdCl4]
;
_journal_issue 12
_journal_name_full 'ACS Omega'
_journal_page_first 6773
_journal_page_last 6780
_journal_paper_doi 10.1021/acsomega.0c00113
_journal_volume 5
_journal_year 2020
_chemical_formula_moiety 'Cd0.25 Cl, 0.5(C2 H2 F N)'
_chemical_formula_sum 'C H1.5 Cd0.25 Cl F0.5 N0.5'
_chemical_formula_weight 93.58
_space_group_crystal_system orthorhombic
_space_group_IT_number 64
_space_group_name_Hall '-C 2ac 2'
_space_group_name_H-M_alt 'C m c e'
_atom_sites_solution_hydrogens mixed
_atom_sites_solution_primary dual
_audit_creation_date 2019-11-06
_audit_creation_method
;
Olex2 1.2
(compiled 2018.05.29 svn.r3508 for OlexSys, GUI svn.r5506)
;
_cell_angle_alpha 90
_cell_angle_beta 90
_cell_angle_gamma 90
_cell_formula_units_Z 16
_cell_length_a 7.4525(7)
_cell_length_b 21.842(2)
_cell_length_c 7.5766(6)
_cell_measurement_reflns_used 3562
_cell_measurement_temperature 300
_cell_measurement_theta_max 27.506
_cell_measurement_theta_min 3.272
_cell_volume 1233.30(19)
_computing_cell_refinement 'SAINT V8.38A (?, 2016)'
_computing_data_reduction 'SAINT V8.38A (?, 2016)'
_computing_molecular_graphics 'Olex2 (Dolomanov et al., 2009)'
_computing_publication_material 'Olex2 (Dolomanov et al., 2009)'
_computing_structure_refinement 'ShelXL (Sheldrick, 2015)'
_computing_structure_solution 'ShelXT (Sheldrick, 2015)'
_diffrn_ambient_temperature 300.0
_diffrn_measured_fraction_theta_full 0.965
_diffrn_measured_fraction_theta_max 0.970
_diffrn_measurement_device_type 'CCD area detector'
_diffrn_radiation_type MoK\a
_diffrn_radiation_wavelength 0.71073
_diffrn_reflns_av_R_equivalents 0.0277
_diffrn_reflns_av_unetI/netI 0.0180
_diffrn_reflns_Laue_measured_fraction_full 0.965
_diffrn_reflns_Laue_measured_fraction_max 0.970
_diffrn_reflns_limit_h_max 9
_diffrn_reflns_limit_h_min -9
_diffrn_reflns_limit_k_max 27
_diffrn_reflns_limit_k_min -28
_diffrn_reflns_limit_l_max 9
_diffrn_reflns_limit_l_min -9
_diffrn_reflns_number 4681
_diffrn_reflns_point_group_measured_fraction_full 0.965
_diffrn_reflns_point_group_measured_fraction_max 0.970
_diffrn_reflns_theta_full 25.242
_diffrn_reflns_theta_max 27.584
_diffrn_reflns_theta_min 3.273
_exptl_absorpt_coefficient_mu 2.622
_exptl_absorpt_correction_T_max 0.7456
_exptl_absorpt_correction_T_min 0.4458
_exptl_absorpt_correction_type multi-scan
_exptl_absorpt_process_details
;
SADABS-2016/2 (Bruker,2016/2) was used for absorption correction.
wR2(int) was 0.1185 before and 0.0443 after correction.
The Ratio of minimum to maximum transmission is 0.5979.
The \l/2 correction factor is Not present.
;
_exptl_crystal_colour 'clear light colourless'
_exptl_crystal_colour_lustre clear
_exptl_crystal_colour_modifier light
_exptl_crystal_colour_primary colourless
_exptl_crystal_density_diffrn 2.016
_exptl_crystal_description plank
_exptl_crystal_F_000 712
_exptl_crystal_size_max 0.3
_exptl_crystal_size_mid 0.3
_exptl_crystal_size_min 0.2
_refine_diff_density_max 0.528
_refine_diff_density_min -0.560
_refine_diff_density_rms 0.097
_refine_ls_extinction_method none
_refine_ls_goodness_of_fit_ref 1.082
_refine_ls_hydrogen_treatment constr
_refine_ls_matrix_type full
_refine_ls_number_parameters 47
_refine_ls_number_reflns 744
_refine_ls_number_restraints 0
_refine_ls_restrained_S_all 1.082
_refine_ls_R_factor_all 0.0328
_refine_ls_R_factor_gt 0.0314
_refine_ls_shift/su_max 0.000
_refine_ls_shift/su_mean 0.000
_refine_ls_structure_factor_coef Fsqd
_refine_ls_weighting_details 'w=1/[\s^2^(Fo^2^)+(0.0508P)^2^+3.8037P] where P=(Fo^2^+2Fc^2^)/3'
_refine_ls_weighting_scheme calc
_refine_ls_wR_factor_gt 0.0859
_refine_ls_wR_factor_ref 0.0872
_reflns_Friedel_coverage 0.000
_reflns_number_gt 709
_reflns_number_total 744
_reflns_threshold_expression 'I > 2\s(I)'
_cod_data_source_file ao0c00113_si_002.cif
_cod_data_source_block mo_lysn19300k_0m
_cod_depositor_comments
;Adding full bibliography for 4517507--4517511.cif.

 Adding full bibliography for 4517507--4517511.cif.
;
_cod_original_cell_volume 1233.29(19)
_cod_original_sg_symbol_Hall '-C 2bc 2'
_cod_original_formula_sum 'C H1.50 Cd0.25 Cl F0.50 N0.50'
_cod_database_code 4517511
_shelx_shelxl_version_number 2014/7
_shelx_space_group_comment
;
The symmetry employed for this shelxl refinement is uniquely defined
by the following loop, which should always be used as a source of
symmetry information in preference to the above space-group names.
They are only intended as comments.
;
_shelx_estimated_absorpt_t_max 0.622
_shelx_estimated_absorpt_t_min 0.507
_olex2_refinement_description
;
1. Fixed Uiso
 At 1.2 times of:
  All C(H) groups, All N(H,H) groups
2. Others
 Fixed Sof: H1b(0.5) F1(0.5) C2(0.5) H2(0.5)
3.a Rotating group:
 N1(H1a,H1b)
3.b Ternary CH refined with riding coordinates:
 C2(H2)
;
_olex2_submission_special_instructions 'No special instructions were received'

loop_
_space_group_symop_operation_xyz
'x, y, z'
'-x, -y+1/2, z+1/2'
'-x, y+1/2, -z+1/2'
'x, -y, -z'
'x+1/2, y+1/2, z'
'-x+1/2, -y+1, z+1/2'
'-x+1/2, y+1, -z+1/2'
'x+1/2, -y+1/2, -z'
'-x, -y, -z'
'x, y-1/2, -z-1/2'
'x, -y-1/2, z-1/2'
'-x, y, z'
'-x+1/2, -y+1/2, -z'
'x+1/2, y, -z-1/2'
'x+1/2, -y, z-1/2'
'-x+1/2, y+1/2, z'

loop_
_atom_site_label
_atom_site_type_symbol
_atom_site_fract_x
_atom_site_fract_y
_atom_site_fract_z
_atom_site_U_iso_or_equiv
_atom_site_adp_type
_atom_site_occupancy
_atom_site_site_symmetry_order
_atom_site_calc_flag
_atom_site_refinement_flags_posn
_atom_site_refinement_flags_adp
_atom_site_refinement_flags_occupancy
_atom_site_disorder_assembly
_atom_site_disorder_group
Cd1 Cd 0.5000 0.5000 0.5000 0.0285(2) Uani 1 4 d S T P . .
Cl1 Cl 0.7500 0.51396(7) 0.7500 0.0497(3) Uani 1 2 d S T P . .
Cl2 Cl 0.5000 0.38613(6) 0.5492(2) 0.0586(4) Uani 1 2 d S T P . .
N1 N 0.5000 0.3986(3) 0.9761(7) 0.0667(18) Uani 1 2 d S T P . .
H1A H 0.4537 0.3930 0.8730 0.080 Uiso 0.5 1 d R U P . .
H1B H 0.4377 0.4255 1.0325 0.080 Uiso 0.5 1 d R U P . .
C1 C 0.5000 0.3421(4) 1.0708(13) 0.115(4) Uani 1 2 d S T P . .
F1 F 0.4010(15) 0.2770(4) 0.8763(15) 0.158(5) Uani 0.5 1 d . . P . .
C2 C 0.427(5) 0.2889(7) 1.036(3) 0.23(3) Uani 0.5 1 d . . P . .
H2 H 0.3605 0.2668 1.1278 0.272 Uiso 0.5 1 calc R U P . .

loop_
_atom_site_aniso_label
_atom_site_aniso_U_11
_atom_site_aniso_U_22
_atom_site_aniso_U_33
_atom_site_aniso_U_23
_atom_site_aniso_U_13
_atom_site_aniso_U_12
Cd1 0.0276(3) 0.0342(3) 0.0238(3) 0.00313(13) 0.000 0.000
Cl1 0.0384(6) 0.0723(8) 0.0384(6) 0.000 -0.0153(6) 0.000
Cl2 0.0971(12) 0.0350(6) 0.0436(7) 0.0025(5) 0.000 0.000
N1 0.111(6) 0.044(3) 0.045(3) -0.010(2) 0.000 0.000
C1 0.219(13) 0.055(4) 0.069(5) 0.008(4) 0.000 0.000
F1 0.201(12) 0.084(5) 0.189(11) 0.006(6) -0.009(10) -0.017(5)
C2 0.43(7) 0.062(7) 0.189(18) -0.004(10) -0.19(4) 0.002(16)

loop_
_atom_type_symbol
_atom_type_description
_atom_type_scat_dispersion_real
_atom_type_scat_dispersion_imag
_atom_type_scat_source
C C 0.0033 0.0016 'International Tables Vol C Tables 4.2.6.8 and 6.1.1.4'
H H 0.0000 0.0000 'International Tables Vol C Tables 4.2.6.8 and 6.1.1.4'
Cd Cd -0.8075 1.2024 'International Tables Vol C Tables 4.2.6.8 and 6.1.1.4'
Cl Cl 0.1484 0.1585 'International Tables Vol C Tables 4.2.6.8 and 6.1.1.4'
F F 0.0171 0.0103 'International Tables Vol C Tables 4.2.6.8 and 6.1.1.4'
N N 0.0061 0.0033 'International Tables Vol C Tables 4.2.6.8 and 6.1.1.4'

loop_
_geom_angle_atom_site_label_1
_geom_angle_atom_site_label_2
_geom_angle_atom_site_label_3
_geom_angle
_geom_angle_site_symmetry_1
_geom_angle_site_symmetry_3
_geom_angle_publ_flag
Cl1 Cd1 Cl1 180.0 . 9_666 ?
Cl1 Cd1 Cl1 91.679(10) . 6_654 ?
Cl1 Cd1 Cl1 88.321(10) 9_666 6_654 ?
Cl1 Cd1 Cl1 180.0 6_654 14_457 ?
Cl1 Cd1 Cl1 88.321(10) . 14_457 ?
Cl1 Cd1 Cl1 91.679(10) 9_666 14_457 ?
Cl2 Cd1 Cl1 89.55(4) . 6_654 ?
Cl2 Cd1 Cl1 90.45(4) 9_666 6_654 ?
Cl2 Cd1 Cl1 89.55(4) 9_666 . ?
Cl2 Cd1 Cl1 90.45(4) . . ?
Cl2 Cd1 Cl1 89.55(4) . 9_666 ?
Cl2 Cd1 Cl1 90.45(4) 9_666 9_666 ?
Cl2 Cd1 Cl1 89.55(4) 9_666 14_457 ?
Cl2 Cd1 Cl1 90.45(4) . 14_457 ?
Cl2 Cd1 Cl2 180.0 . 9_666 ?
Cd1 Cl1 Cd1 166.91(7) . 6_655 ?
C2 C1 N1 131.7(11) . . ?
C2 C1 N1 131.7(11) 12_655 . ?
C2 C1 C2 49(3) . 12_655 ?
C2 F1 F1 81.2(19) . 12_655 ?
F1 C2 C1 116(2) . . ?
C2 C2 C1 65.4(16) 12_655 . ?
C2 C2 F1 98.8(19) 12_655 . ?

loop_
_geom_bond_atom_site_label_1
_geom_bond_atom_site_label_2
_geom_bond_distance
_geom_bond_site_symmetry_2
_geom_bond_publ_flag
Cd1 Cl1 2.6743(2) 14_457 ?
Cd1 Cl1 2.6743(2) 9_666 ?
Cd1 Cl1 2.6743(2) . ?
Cd1 Cl1 2.6743(2) 6_654 ?
Cd1 Cl2 2.5149(13) . ?
Cd1 Cl2 2.5150(13) 9_666 ?
Cl1 Cd1 2.6743(2) 6_655 ?
N1 C1 1.427(10) . ?
C1 C2 1.31(2) . ?
C1 C2 1.31(2) 12_655 ?
F1 F1 1.47(2) 12_655 ?
F1 C2 1.253(18) . ?
C2 C2 1.09(8) 12_655 ?
